data_2220253
loop_
_publ_author_name
'Fun, Hoong-Kun'
'Adhikari, Adithya'
'Patil, P. S.'
'Kalluraya, B.'
'Chantrapromma, Suchada'

_publ_section_title
;
 Ethyl
 2-[(<i>E</i>)-4-(dimethylamino)benzylidenehydrazino]-5-nitrobenzoate
;
_journal_coeditor_code IS2354
_journal_issue 12
_journal_name_full 'Acta Crystallographica Section E'
_journal_page_first o2286
_journal_page_last o2287
_journal_paper_doi 10.1107/S1600536808035939
_journal_volume 64
_journal_year 2008
_chemical_formula_moiety 'C18 H20 N4 O4'
_chemical_formula_sum 'C18 H20 N4 O4'
_chemical_formula_weight 356.38
_chemical_melting_point 439
_chemical_name_systematic
;
Ethyl 2-[(<i>E</i>)-4-(dimethylamino)benzylidenehydrazino]-5-nitrobenzoate
;
_space_group_IT_number 14
_symmetry_cell_setting monoclinic
_symmetry_space_group_name_Hall '-P 2ybc'
_symmetry_space_group_name_H-M 'P 1 21/c 1'
_atom_sites_solution_hydrogens geom
_atom_sites_solution_primary direct
_atom_sites_solution_secondary difmap
_audit_creation_method SHELXL-97
_cell_angle_alpha 90.00
_cell_angle_beta 107.091(2)
_cell_angle_gamma 90.00
_cell_formula_units_Z 4
_cell_length_a 10.8216(4)
_cell_length_b 15.9175(6)
_cell_length_c 10.4136(4)
_cell_measurement_reflns_used 3929
_cell_measurement_temperature 100.00(10)
_cell_measurement_theta_max 27.50
_cell_measurement_theta_min 1.97
_cell_volume 1714.56(11)
_computing_cell_refinement 'APEX2 (Bruker, 2005)'
_computing_data_collection 'APEX2 (Bruker, 2005)'
_computing_data_reduction 'SAINT (Bruker, 2005)'
_computing_molecular_graphics 'SHELXTL (Sheldrick, 2008)'
_computing_publication_material
;
SHELXTL (Sheldrick, 2008)  and PLATON (Spek, 2003)
;
_computing_structure_refinement 'SHELXTL (Sheldrick, 2008)'
_computing_structure_solution 'SHELXTL (Sheldrick, 2008)'
_diffrn_ambient_temperature 100.00(10)
_diffrn_detector_area_resol_mean 8.33
_diffrn_measured_fraction_theta_full 0.998
_diffrn_measured_fraction_theta_max 0.998
_diffrn_measurement_device_type
;
Bruker SMART APEXII CCD area-detector diffractometer
;
_diffrn_measurement_method '\w scans'
_diffrn_radiation_monochromator graphite
_diffrn_radiation_source 'fine-focus sealed tube'
_diffrn_radiation_type MoK\a
_diffrn_radiation_wavelength 0.71073
_diffrn_reflns_av_R_equivalents 0.0288
_diffrn_reflns_av_sigmaI/netI 0.0251
_diffrn_reflns_limit_h_max 12
_diffrn_reflns_limit_h_min -14
_diffrn_reflns_limit_k_max 19
_diffrn_reflns_limit_k_min -20
_diffrn_reflns_limit_l_max 13
_diffrn_reflns_limit_l_min -13
_diffrn_reflns_number 16368
_diffrn_reflns_theta_full 27.50
_diffrn_reflns_theta_max 27.50
_diffrn_reflns_theta_min 1.97
_diffrn_standards_number 0
_exptl_absorpt_coefficient_mu 0.100
_exptl_absorpt_correction_T_max 0.9696
_exptl_absorpt_correction_T_min 0.9572
_exptl_absorpt_correction_type multi-scan
_exptl_absorpt_process_details '(<i>SADABS</i>; Bruker, 2005)'
_exptl_crystal_colour Red
_exptl_crystal_density_diffrn 1.381
_exptl_crystal_density_method 'not measured'
_exptl_crystal_description Block
_exptl_crystal_F_000 752
_exptl_crystal_size_max 0.44
_exptl_crystal_size_mid 0.41
_exptl_crystal_size_min 0.31
_refine_diff_density_max 0.264
_refine_diff_density_min -0.268
_refine_ls_extinction_method none
_refine_ls_goodness_of_fit_ref 1.038
_refine_ls_hydrogen_treatment mixed
_refine_ls_matrix_type full
_refine_ls_number_parameters 242
_refine_ls_number_reflns 3929
_refine_ls_number_restraints 0
_refine_ls_restrained_S_all 1.038
_refine_ls_R_factor_all 0.0482
_refine_ls_R_factor_gt 0.0383
_refine_ls_shift/su_max 0.001
_refine_ls_shift/su_mean <0.001
_refine_ls_structure_factor_coef Fsqd
_refine_ls_weighting_details 'calc w=1/[\s^2^(Fo^2^)+(0.0493P)^2^+0.6489P] where P=(Fo^2^+2Fc^2^)/3'
_refine_ls_weighting_scheme calc
_refine_ls_wR_factor_gt 0.0976
_refine_ls_wR_factor_ref 0.1053
_reflns_number_gt 3275
_reflns_number_total 3929
_reflns_threshold_expression 'I > 2\s(I)'
_cod_data_source_file is2354.cif
_cod_data_source_block I
_cod_depositor_comments
;
The following automatic conversions were performed:
'_symmetry_cell_setting' value 'Monoclinic' changed to 'monoclinic'
according to '/home/saulius/struct/CIF-dictionaries/cif_core.dic'
dictionary named 'cif_core.dic' version 2.4.1 from 2010-06-29.

Automatic conversion script
Id: cif_fix_enum 1527 2010-12-29 10:47:43Z saulius 

The following automatic conversions were performed:

'_symmetry_cell_setting' value 'Monoclinic' changed to 'monoclinic'
according to /home/saulius/struct/CIF-dictionaries/cif_core.dic
dictionary named 'cif_core.dic' version 2.4.1 from 2010-06-29.

Automatic conversion script
Id: cif_fix_values 1715 2011-07-08 13:25:40Z adriana 
;
_cod_original_sg_symbol_H-M 'P 21/c'
_cod_database_code 2220253
_cod_database_fobs_code 2220253

loop_
_symmetry_equiv_pos_as_xyz
'x, y, z'
'-x, y+1/2, -z+1/2'
'-x, -y, -z'
'x, -y-1/2, z-1/2'

loop_
_atom_site_type_symbol
_atom_site_label
_atom_site_fract_x
_atom_site_fract_y
_atom_site_fract_z
_atom_site_U_iso_or_equiv
_atom_site_adp_type
_atom_site_calc_flag
_atom_site_refinement_flags
_atom_site_occupancy
O O1 0.79559(10) 0.52119(6) -0.07387(11) 0.0354(3) Uani d . 1
O O2 0.69063(9) 0.41140(6) -0.17045(10) 0.0304(2) Uani d . 1
O O3 0.81387(8) 0.14041(5) -0.00146(9) 0.0220(2) Uani d . 1
O O4 0.93830(9) 0.11554(6) 0.20957(9) 0.0263(2) Uani d . 1
N N1 1.11000(9) 0.28501(7) 0.47925(10) 0.0205(2) Uani d . 1
N N2 1.03176(10) 0.24883(7) 0.36376(10) 0.0200(2) Uani d . 1
N N3 1.51942(11) 0.31448(7) 1.07252(11) 0.0251(3) Uani d . 1
N N4 0.77246(10) 0.44519(7) -0.07681(11) 0.0233(2) Uani d . 1
C C1 1.27580(12) 0.33820(8) 0.74183(12) 0.0211(3) Uani d . 1
H H1A 1.2308 0.3810 0.6868 0.025 Uiso calc R 1
C C2 1.36107(12) 0.35818(8) 0.86484(12) 0.0217(3) Uani d . 1
H H2A 1.3724 0.4141 0.8915 0.026 Uiso calc R 1
C C3 1.43165(11) 0.29502(8) 0.95126(12) 0.0199(3) Uani d . 1
C C4 1.40814(11) 0.21103(8) 0.90855(12) 0.0205(3) Uani d . 1
H H4A 1.4511 0.1679 0.9641 0.025 Uiso calc R 1
C C5 1.32196(11) 0.19195(8) 0.78513(12) 0.0204(3) Uani d . 1
H H5A 1.3078 0.1360 0.7594 0.024 Uiso calc R 1
C C6 1.25546(11) 0.25480(8) 0.69791(12) 0.0190(3) Uani d . 1
C C7 1.16926(11) 0.23101(8) 0.56787(12) 0.0200(3) Uani d . 1
H H7A 1.1563 0.1742 0.5477 0.024 Uiso calc R 1
C C8 0.97180(11) 0.29570(8) 0.25563(12) 0.0186(2) Uani d . 1
C C9 0.89357(11) 0.25738(8) 0.13494(12) 0.0185(2) Uani d . 1
C C10 0.82866(11) 0.30810(8) 0.02772(12) 0.0188(2) Uani d . 1
H H10A 0.7750 0.2839 -0.0500 0.023 Uiso calc R 1
C C11 0.84340(11) 0.39425(8) 0.03584(12) 0.0200(3) Uani d . 1
C C12 0.92453(12) 0.43263(8) 0.15043(13) 0.0227(3) Uani d . 1
H H12A 0.9362 0.4906 0.1531 0.027 Uiso calc R 1
C C13 0.98667(12) 0.38414(8) 0.25861(13) 0.0219(3) Uani d . 1
H H13A 1.0396 0.4097 0.3355 0.026 Uiso calc R 1
C C14 0.88536(11) 0.16499(8) 0.12145(12) 0.0197(3) Uani d . 1
C C15 0.80366(13) 0.05029(8) -0.02550(13) 0.0235(3) Uani d . 1
H H15A 0.8831 0.0233 0.0262 0.028 Uiso calc R 1
H H15B 0.7926 0.0394 -0.1199 0.028 Uiso calc R 1
C C16 0.69201(16) 0.01346(9) 0.01292(16) 0.0362(4) Uani d . 1
H H16A 0.6876 -0.0459 -0.0045 0.054 Uiso calc R 1
H H16B 0.6132 0.0396 -0.0389 0.054 Uiso calc R 1
H H16C 0.7038 0.0230 0.1068 0.054 Uiso calc R 1
C C17 1.57956(12) 0.24807(9) 1.16534(13) 0.0243(3) Uani d . 1
H H17A 1.6259 0.2111 1.1230 0.036 Uiso calc R 1
H H17B 1.5141 0.2169 1.1902 0.036 Uiso calc R 1
H H17C 1.6385 0.2722 1.2442 0.036 Uiso calc R 1
C C18 1.53899(13) 0.40099(8) 1.11646(13) 0.0276(3) Uani d . 1
H H18A 1.5651 0.4334 1.0511 0.041 Uiso calc R 1
H H18B 1.6051 0.4037 1.2012 0.041 Uiso calc R 1
H H18C 1.4598 0.4233 1.1262 0.041 Uiso calc R 1
H H1N2 1.0273(15) 0.1942(11) 0.3542(16) 0.034(4) Uiso d . 1

loop_
_atom_site_aniso_label
_atom_site_aniso_U_11
_atom_site_aniso_U_22
_atom_site_aniso_U_33
_atom_site_aniso_U_12
_atom_site_aniso_U_13
_atom_site_aniso_U_23
O1 0.0480(6) 0.0165(5) 0.0349(6) -0.0003(4) 0.0017(5) 0.0046(4)
O2 0.0372(5) 0.0261(5) 0.0215(5) -0.0018(4) -0.0011(4) 0.0025(4)
O3 0.0290(4) 0.0158(4) 0.0178(4) -0.0011(3) 0.0017(4) -0.0012(3)
O4 0.0334(5) 0.0205(5) 0.0201(5) -0.0013(4) -0.0001(4) 0.0025(4)
N1 0.0205(5) 0.0251(5) 0.0149(5) -0.0033(4) 0.0039(4) -0.0025(4)
N2 0.0239(5) 0.0194(5) 0.0152(5) -0.0029(4) 0.0036(4) -0.0024(4)
N3 0.0307(6) 0.0223(6) 0.0174(5) -0.0018(4) -0.0006(4) 0.0005(4)
N4 0.0282(5) 0.0195(5) 0.0221(6) 0.0014(4) 0.0070(4) 0.0018(4)
C1 0.0239(6) 0.0203(6) 0.0180(6) 0.0012(5) 0.0043(5) 0.0027(5)
C2 0.0273(6) 0.0167(6) 0.0202(6) -0.0015(5) 0.0057(5) -0.0005(5)
C3 0.0220(6) 0.0222(6) 0.0150(6) -0.0018(5) 0.0047(5) 0.0006(5)
C4 0.0233(6) 0.0196(6) 0.0182(6) 0.0015(4) 0.0054(5) 0.0038(5)
C5 0.0239(6) 0.0181(6) 0.0198(6) -0.0018(5) 0.0075(5) -0.0005(5)
C6 0.0199(5) 0.0214(6) 0.0163(6) -0.0017(4) 0.0060(5) -0.0002(5)
C7 0.0221(5) 0.0198(6) 0.0190(6) -0.0024(5) 0.0076(5) -0.0019(5)
C8 0.0186(5) 0.0216(6) 0.0166(6) -0.0004(4) 0.0065(5) -0.0006(5)
C9 0.0198(5) 0.0188(6) 0.0172(6) -0.0013(4) 0.0059(5) -0.0006(5)
C10 0.0215(5) 0.0196(6) 0.0154(6) -0.0015(4) 0.0054(5) -0.0015(5)
C11 0.0228(6) 0.0194(6) 0.0179(6) 0.0014(4) 0.0063(5) 0.0026(5)
C12 0.0270(6) 0.0171(6) 0.0244(7) -0.0019(5) 0.0081(5) -0.0026(5)
C13 0.0246(6) 0.0218(6) 0.0185(6) -0.0023(5) 0.0050(5) -0.0045(5)
C14 0.0204(5) 0.0206(6) 0.0172(6) -0.0017(4) 0.0043(5) -0.0012(5)
C15 0.0338(7) 0.0145(6) 0.0197(6) 0.0004(5) 0.0042(5) -0.0025(5)
C16 0.0544(9) 0.0263(7) 0.0337(8) -0.0135(6) 0.0218(7) -0.0090(6)
C17 0.0249(6) 0.0279(7) 0.0172(6) 0.0014(5) 0.0018(5) 0.0031(5)
C18 0.0311(7) 0.0266(7) 0.0199(7) -0.0030(5) -0.0003(5) -0.0031(5)

loop_
_atom_type_symbol
_atom_type_description
_atom_type_scat_dispersion_real
_atom_type_scat_dispersion_imag
_atom_type_scat_source
C C 0.0033 0.0016 'International Tables Vol C Tables 4.2.6.8 and 6.1.1.4'
H H 0.0000 0.0000 'International Tables Vol C Tables 4.2.6.8 and 6.1.1.4'
N N 0.0061 0.0033 'International Tables Vol C Tables 4.2.6.8 and 6.1.1.4'
O O 0.0106 0.0060 'International Tables Vol C Tables 4.2.6.8 and 6.1.1.4'

loop_
_geom_angle_atom_site_label_1
_geom_angle_atom_site_label_2
_geom_angle_atom_site_label_3
_geom_angle
C14 O3 C15 116.37(9)
C7 N1 N2 113.34(10)
C8 N2 N1 121.31(10)
C8 N2 H1N2 117.3(11)
N1 N2 H1N2 120.9(11)
C3 N3 C18 120.17(11)
C3 N3 C17 120.11(11)
C18 N3 C17 119.16(10)
O2 N4 O1 122.76(11)
O2 N4 C11 118.95(10)
O1 N4 C11 118.29(11)
C2 C1 C6 121.36(11)
C2 C1 H1A 119.3
C6 C1 H1A 119.3
C1 C2 C3 121.09(12)
C1 C2 H2A 119.5
C3 C2 H2A 119.5
N3 C3 C4 121.08(11)
N3 C3 C2 121.52(11)
C4 C3 C2 117.40(11)
C5 C4 C3 120.82(11)
C5 C4 H4A 119.6
C3 C4 H4A 119.6
C4 C5 C6 121.61(11)
C4 C5 H5A 119.2
C6 C5 H5A 119.2
C5 C6 C1 117.65(11)
C5 C6 C7 119.07(11)
C1 C6 C7 123.27(11)
N1 C7 C6 122.92(11)
N1 C7 H7A 118.5
C6 C7 H7A 118.5
N2 C8 C13 120.55(11)
N2 C8 C9 120.92(11)
C13 C8 C9 118.53(11)
C10 C9 C8 119.18(11)
C10 C9 C14 119.99(11)
C8 C9 C14 120.79(11)
C11 C10 C9 120.39(11)
C11 C10 H10A 119.8
C9 C10 H10A 119.8
C10 C11 C12 121.27(11)
C10 C11 N4 118.87(11)
C12 C11 N4 119.86(11)
C13 C12 C11 119.34(12)
C13 C12 H12A 120.3
C11 C12 H12A 120.3
C12 C13 C8 121.17(11)
C12 C13 H13A 119.4
C8 C13 H13A 119.4
O4 C14 O3 122.77(11)
O4 C14 C9 124.77(11)
O3 C14 C9 112.45(10)
O3 C15 C16 111.47(11)
O3 C15 H15A 109.3
C16 C15 H15A 109.3
O3 C15 H15B 109.3
C16 C15 H15B 109.3
H15A C15 H15B 108.0
C15 C16 H16A 109.5
C15 C16 H16B 109.5
H16A C16 H16B 109.5
C15 C16 H16C 109.5
H16A C16 H16C 109.5
H16B C16 H16C 109.5
N3 C17 H17A 109.5
N3 C17 H17B 109.5
H17A C17 H17B 109.5
N3 C17 H17C 109.5
H17A C17 H17C 109.5
H17B C17 H17C 109.5
N3 C18 H18A 109.5
N3 C18 H18B 109.5
H18A C18 H18B 109.5
N3 C18 H18C 109.5
H18A C18 H18C 109.5
H18B C18 H18C 109.5

loop_
_geom_bond_atom_site_label_1
_geom_bond_atom_site_label_2
_geom_bond_distance
O1 N4 1.2340(14)
O2 N4 1.2316(14)
O3 C14 1.3445(14)
O3 C15 1.4548(14)
O4 C14 1.2170(15)
N1 C7 1.2861(16)
N1 N2 1.3770(14)
N2 C8 1.3476(16)
N2 H1N2 0.874(17)
N3 C3 1.3739(15)
N3 C18 1.4469(17)
N3 C17 1.4511(16)
N4 C11 1.4469(16)
C1 C2 1.3779(17)
C1 C6 1.4003(17)
C1 H1A 0.9300
C2 C3 1.4141(17)
C2 H2A 0.9300
C3 C4 1.4084(17)
C4 C5 1.3817(17)
C4 H4A 0.9300
C5 C6 1.3999(17)
C5 H5A 0.9300
C6 C7 1.4509(16)
C7 H7A 0.9300
C8 C13 1.4162(17)
C8 C9 1.4294(16)
C9 C10 1.3896(17)
C9 C14 1.4775(17)
C10 C11 1.3803(17)
C10 H10A 0.9300
C11 C12 1.3973(17)
C12 C13 1.3682(18)
C12 H12A 0.9300
C13 H13A 0.9300
C15 C16 1.499(2)
C15 H15A 0.9700
C15 H15B 0.9700
C16 H16A 0.9600
C16 H16B 0.9600
C16 H16C 0.9600
C17 H17A 0.9600
C17 H17B 0.9600
C17 H17C 0.9600
C18 H18A 0.9600
C18 H18B 0.9600
C18 H18C 0.9600

loop_
_geom_hbond_atom_site_label_D
_geom_hbond_atom_site_label_H
_geom_hbond_atom_site_label_A
_geom_hbond_site_symmetry_A
_geom_hbond_distance_DH
_geom_hbond_distance_HA
_geom_hbond_distance_DA
_geom_hbond_angle_DHA
_geom_hbond_publ_flag
N2 H1N2 O4 1_555 0.875(18) 1.978(17) 2.6736(14) 135.6(14) y
C7 H7A O1 2_745 0.93 2.49 3.3599(16) 156 y
C12 H12A O4 2_755 0.93 2.59 3.3961(16) 145 y
C16 H16C O2 4_566 0.96 2.59 3.5116(19) 162 y
C17 H17B Cg1 4_566 0.96 2.64 3.4629(14) 144 y

loop_
_geom_torsion_atom_site_label_1
_geom_torsion_atom_site_label_2
_geom_torsion_atom_site_label_3
_geom_torsion_atom_site_label_4
_geom_torsion
C7 N1 N2 C8 -173.78(11)
C6 C1 C2 C3 0.22(19)
C18 N3 C3 C4 -177.96(12)
C17 N3 C3 C4 -6.57(18)
C18 N3 C3 C2 1.74(19)
C17 N3 C3 C2 173.13(12)
C1 C2 C3 N3 178.24(12)
C1 C2 C3 C4 -2.05(18)
N3 C3 C4 C5 -178.50(11)
C2 C3 C4 C5 1.79(18)
C3 C4 C5 C6 0.30(19)
C4 C5 C6 C1 -2.13(18)
C4 C5 C6 C7 178.08(11)
C2 C1 C6 C5 1.87(18)
C2 C1 C6 C7 -178.35(12)
N2 N1 C7 C6 -179.18(10)
C5 C6 C7 N1 -176.20(11)
C1 C6 C7 N1 4.02(19)
N1 N2 C8 C13 -0.74(17)
N1 N2 C8 C9 178.29(10)
N2 C8 C9 C10 177.12(11)
C13 C8 C9 C10 -3.83(17)
N2 C8 C9 C14 -5.29(17)
C13 C8 C9 C14 173.76(11)
C8 C9 C10 C11 2.42(17)
C14 C9 C10 C11 -175.19(11)
C9 C10 C11 C12 0.79(18)
C9 C10 C11 N4 -178.88(11)
O2 N4 C11 C10 7.77(17)
O1 N4 C11 C10 -173.19(12)
O2 N4 C11 C12 -171.90(11)
O1 N4 C11 C12 7.14(18)
C10 C11 C12 C13 -2.54(19)
N4 C11 C12 C13 177.12(11)
C11 C12 C13 C8 1.02(19)
N2 C8 C13 C12 -178.82(11)
C9 C8 C13 C12 2.13(18)
C15 O3 C14 O4 -0.73(17)
C15 O3 C14 C9 178.13(10)
C10 C9 C14 O4 -179.76(12)
C8 C9 C14 O4 2.67(19)
C10 C9 C14 O3 1.40(16)
C8 C9 C14 O3 -176.17(10)
C14 O3 C15 C16 88.66(13)
